data_1546684
loop_
_publ_author_name
'Ghandour, Ismail'
'Mague, Joel T.'
'Bouayad, Abdelouahed'
'Chakroune, Said'
'Essassi, El Mokhtar'
'Kandri Rodi, Youssef'

_publ_section_title
;
 5-Methyl-4-(3-methyl-1-phenyl-1<i>H</i>-pyrazol-4-yl)-2-phenyl-2,3-dihydro-1<i>H</i>-pyrazol-3-one
;
_journal_coeditor_code SJ4116
_journal_issue 6
_journal_name_full IUCrData
_journal_page_first x170853
_journal_paper_doi 10.1107/S2414314617008537
_journal_volume 2
_journal_year 2017
_chemical_formula_iupac 'C20 H18 N4 O'
_chemical_formula_moiety 'C20 H18 N4 O'
_chemical_formula_sum 'C20 H18 N4 O'
_chemical_formula_weight 330.38
_chemical_name_systematic
5-Methyl-4-(3-methyl-1-phenyl-1<i>H</i>-pyrazol-4-yl)-2-phenyl-2,3-dihydro-1<i>H</i>-pyrazol-3-one
_space_group_crystal_system monoclinic
_space_group_IT_number 14
_space_group_name_Hall '-P 2ybc'
_space_group_name_H-M_alt 'P 1 21/c 1'
_symmetry_space_group_name_Hall '-P 2ybc'
_symmetry_space_group_name_H-M 'P 1 21/c 1'
_atom_sites_solution_hydrogens difmap
_atom_sites_solution_primary direct
_atom_sites_solution_secondary difmap
_audit_creation_method SHELXL-2014/7
_cell_angle_alpha 90
_cell_angle_beta 100.393(3)
_cell_angle_gamma 90
_cell_formula_units_Z 4
_cell_length_a 18.2838(13)
_cell_length_b 7.7956(6)
_cell_length_c 11.8081(8)
_cell_measurement_reflns_used 9980
_cell_measurement_temperature 150(2)
_cell_measurement_theta_max 74.6773
_cell_measurement_theta_min 2.4569
_cell_volume 1655.4(2)
_computing_cell_refinement
;
<i>SAINT</i> (Bruker, 2016)
;
_computing_data_collection
;
<i>APEX3</i> (Bruker, 2016)
;
_computing_data_reduction
;
<i>SAINT</i>  (Bruker, 2016)
;
_computing_molecular_graphics
;
<i>DIAMOND</i> (Brandenburg & Putz, 2012)
;
_computing_publication_material
;
<i>SHELXTL</i> (Sheldrick, 2008)
;
_computing_structure_refinement
;
<i>SHELXL2014</i> (Sheldrick, 2015<i>b</i>)
;
_computing_structure_solution
;
<i>SHELXT</i> (Sheldrick, 2015<i>a</i>)
;
_diffrn_ambient_temperature 150(2)
_diffrn_detector_area_resol_mean 10.4167
_diffrn_measured_fraction_theta_full 0.990
_diffrn_measured_fraction_theta_max 0.973
_diffrn_measurement_device_type 'Bruker D8 VENTURE PHOTON 100 CMOS'
_diffrn_measurement_method '\w scans'
_diffrn_radiation_monochromator mirror
_diffrn_radiation_type CuK\a
_diffrn_radiation_wavelength 1.54178
_diffrn_reflns_av_R_equivalents 0.0289
_diffrn_reflns_limit_h_max 21
_diffrn_reflns_limit_h_min -22
_diffrn_reflns_limit_k_max 8
_diffrn_reflns_limit_k_min -9
_diffrn_reflns_limit_l_max 14
_diffrn_reflns_limit_l_min -14
_diffrn_reflns_number 12696
_diffrn_reflns_theta_full 69.000
_diffrn_reflns_theta_max 74.669
_diffrn_reflns_theta_min 4.918
_exptl_absorpt_coefficient_mu 0.678
_exptl_absorpt_correction_T_max 0.94
_exptl_absorpt_correction_T_min 0.86
_exptl_absorpt_correction_type multi-scan
_exptl_absorpt_process_details
;
(<i>SADABS</i>; Bruker, 2016)
;
_exptl_crystal_colour colourless
_exptl_crystal_density_diffrn 1.326
_exptl_crystal_density_method 'not measured'
_exptl_crystal_description block
_exptl_crystal_F_000 696
_exptl_crystal_size_max 0.220
_exptl_crystal_size_mid 0.180
_exptl_crystal_size_min 0.095
_refine_diff_density_max 0.222
_refine_diff_density_min -0.183
_refine_ls_extinction_coef 0.0106(7)
_refine_ls_extinction_expression Fc^*^=kFc[1+0.001xFc^2^\l^3^/sin(2\q)]^-1/4^
_refine_ls_extinction_method
;
<i>SHELXL2014</i> (Sheldrick, 2015<i>b</i>)
;
_refine_ls_goodness_of_fit_ref 1.048
_refine_ls_hydrogen_treatment refall
_refine_ls_matrix_type full
_refine_ls_number_parameters 299
_refine_ls_number_reflns 3308
_refine_ls_number_restraints 0
_refine_ls_restrained_S_all 1.048
_refine_ls_R_factor_all 0.0381
_refine_ls_R_factor_gt 0.0354
_refine_ls_shift/su_max 0.000
_refine_ls_shift/su_mean 0.000
_refine_ls_structure_factor_coef Fsqd
_refine_ls_weighting_details 'w=1/[\s^2^(Fo^2^)+(0.0463P)^2^+0.5397P] where P=(Fo^2^+2Fc^2^)/3'
_refine_ls_weighting_scheme calc
_refine_ls_wR_factor_gt 0.0906
_refine_ls_wR_factor_ref 0.0930
_reflns_number_gt 3049
_reflns_number_total 3308
_reflns_threshold_expression 'I > 2\s(I)'
_cod_data_source_file sj4116sup1.cif
_cod_data_source_block I
_cod_database_code 1546684
_shelx_space_group_comment
;
The symmetry employed for this shelxl refinement is uniquely defined
by the following loop, which should always be used as a source of
symmetry information in preference to the above space-group names.
They are only intended as comments.
;
_shelx_estimated_absorpt_t_min 0.865
_shelx_estimated_absorpt_t_max 0.938

loop_
_space_group_symop_operation_xyz
'x, y, z'
'-x, y+1/2, -z+1/2'
'-x, -y, -z'
'x, -y-1/2, z-1/2'

loop_
_atom_site_type_symbol
_atom_site_label
_atom_site_fract_x
_atom_site_fract_y
_atom_site_fract_z
_atom_site_U_iso_or_equiv
_atom_site_adp_type
_atom_site_calc_flag
_atom_site_occupancy
O O1 0.21528(5) 0.21776(12) 0.67688(6) 0.0285(2) Uani d 1
N N1 0.19857(5) 0.27643(12) 0.86378(7) 0.0197(2) Uani d 1
N N2 0.24072(5) 0.35100(12) 0.96039(7) 0.0201(2) Uani d 1
H H2A 0.2330(9) 0.319(2) 1.0348(14) 0.038(4) Uiso d 1
N N3 0.43012(5) 0.45260(12) 0.61521(8) 0.0230(2) Uani d 1
N N4 0.36552(5) 0.46088(12) 0.65819(8) 0.0200(2) Uani d 1
C C1 0.12381(6) 0.22855(14) 0.86357(9) 0.0205(2) Uani d 1
C C2 0.08809(7) 0.28638(17) 0.95115(10) 0.0284(3) Uani d 1
H H2 0.1155(9) 0.361(2) 1.0123(14) 0.037(4) Uiso d 1
C C3 0.01570(7) 0.2340(2) 0.95303(12) 0.0366(3) Uani d 1
H H3 -0.0102(10) 0.275(2) 1.0193(16) 0.053(5) Uiso d 1
C C4 -0.02153(7) 0.12675(19) 0.86882(12) 0.0368(3) Uani d 1
H H4 -0.0718(10) 0.086(2) 0.8707(15) 0.046(4) Uiso d 1
C C5 0.01404(7) 0.07181(18) 0.78120(12) 0.0339(3) Uani d 1
H H5 -0.0117(9) -0.007(2) 0.7206(14) 0.045(4) Uiso d 1
C C6 0.08652(7) 0.12168(16) 0.77770(10) 0.0279(3) Uani d 1
H H6 0.1116(9) 0.084(2) 0.7157(13) 0.034(4) Uiso d 1
C C7 0.23913(6) 0.27631(14) 0.77497(9) 0.0203(2) Uani d 1
C C8 0.30915(6) 0.35407(13) 0.82245(9) 0.0193(2) Uani d 1
C C9 0.30790(6) 0.39215(13) 0.93601(9) 0.0194(2) Uani d 1
C C10 0.36562(7) 0.46954(16) 1.02632(10) 0.0260(3) Uani d 1
H H10A 0.3676(12) 0.418(3) 1.099(2) 0.080(7) Uiso d 1
H H10B 0.3533(12) 0.589(3) 1.0386(18) 0.072(6) Uiso d 1
H H10C 0.4149(13) 0.468(3) 1.0048(19) 0.073(6) Uiso d 1
C C11 0.37120(6) 0.37597(14) 0.76121(9) 0.0196(2) Uani d 1
C C12 0.44289(6) 0.31276(15) 0.78571(10) 0.0229(2) Uani d 1
H H12 0.4657(9) 0.2424(19) 0.8532(13) 0.033(4) Uiso d 1
C C13 0.47676(6) 0.36365(15) 0.69282(10) 0.0234(2) Uani d 1
C C14 0.55367(7) 0.32664(19) 0.67266(12) 0.0324(3) Uani d 1
H H14A 0.5929(12) 0.389(3) 0.7326(19) 0.071(6) Uiso d 1
H H14B 0.5649(12) 0.203(3) 0.6810(18) 0.072(6) Uiso d 1
H H14C 0.5598(10) 0.364(2) 0.5934(15) 0.046(5) Uiso d 1
C C15 0.30487(6) 0.55447(13) 0.59520(9) 0.0202(2) Uani d 1
C C16 0.29122(7) 0.54406(14) 0.47580(9) 0.0237(2) Uani d 1
H H16 0.3224(8) 0.4722(18) 0.4379(12) 0.028(4) Uiso d 1
C C17 0.23177(7) 0.63393(16) 0.41357(10) 0.0291(3) Uani d 1
H H17 0.2205(8) 0.622(2) 0.3278(14) 0.035(4) Uiso d 1
C C18 0.18726(7) 0.73638(16) 0.46884(12) 0.0322(3) Uani d 1
H H18 0.1438(10) 0.800(2) 0.4241(15) 0.045(4) Uiso d 1
C C19 0.20264(7) 0.74963(17) 0.58769(12) 0.0316(3) Uani d 1
H H19 0.1711(9) 0.821(2) 0.6277(14) 0.045(4) Uiso d 1
C C20 0.26126(7) 0.65856(15) 0.65170(10) 0.0253(3) Uani d 1
H H20 0.2732(8) 0.6686(19) 0.7353(13) 0.031(4) Uiso d 1

loop_
_atom_site_aniso_label
_atom_site_aniso_U_11
_atom_site_aniso_U_22
_atom_site_aniso_U_33
_atom_site_aniso_U_12
_atom_site_aniso_U_13
_atom_site_aniso_U_23
O1 0.0274(4) 0.0447(5) 0.0145(4) -0.0073(4) 0.0070(3) -0.0068(3)
N1 0.0204(5) 0.0261(5) 0.0134(4) -0.0009(3) 0.0052(3) -0.0016(3)
N2 0.0233(5) 0.0250(5) 0.0127(4) -0.0012(4) 0.0050(4) -0.0012(3)
N3 0.0205(5) 0.0274(5) 0.0239(5) -0.0001(4) 0.0111(4) 0.0004(4)
N4 0.0203(5) 0.0234(5) 0.0184(4) 0.0008(3) 0.0087(4) 0.0019(3)
C1 0.0193(5) 0.0243(5) 0.0189(5) 0.0019(4) 0.0058(4) 0.0043(4)
C2 0.0238(6) 0.0416(7) 0.0211(5) 0.0027(5) 0.0078(5) 0.0000(5)
C3 0.0257(6) 0.0572(9) 0.0302(6) 0.0025(6) 0.0136(5) 0.0023(6)
C4 0.0228(6) 0.0478(8) 0.0416(7) -0.0027(5) 0.0109(5) 0.0065(6)
C5 0.0261(6) 0.0376(7) 0.0380(7) -0.0055(5) 0.0058(5) -0.0031(6)
C6 0.0252(6) 0.0320(6) 0.0277(6) -0.0014(5) 0.0080(5) -0.0036(5)
C7 0.0226(5) 0.0247(5) 0.0150(5) 0.0010(4) 0.0069(4) 0.0009(4)
C8 0.0218(5) 0.0214(5) 0.0158(5) -0.0001(4) 0.0063(4) 0.0015(4)
C9 0.0225(5) 0.0192(5) 0.0171(5) 0.0008(4) 0.0051(4) 0.0019(4)
C10 0.0291(6) 0.0291(6) 0.0193(5) -0.0039(5) 0.0033(5) -0.0025(4)
C11 0.0226(5) 0.0211(5) 0.0160(5) -0.0011(4) 0.0060(4) 0.0000(4)
C12 0.0229(6) 0.0250(6) 0.0210(5) 0.0011(4) 0.0048(4) 0.0008(4)
C13 0.0215(5) 0.0247(6) 0.0252(5) 0.0000(4) 0.0073(4) -0.0018(4)
C14 0.0231(6) 0.0401(7) 0.0365(7) 0.0047(5) 0.0117(5) 0.0007(6)
C15 0.0207(5) 0.0202(5) 0.0204(5) -0.0025(4) 0.0056(4) 0.0022(4)
C16 0.0282(6) 0.0228(5) 0.0209(5) -0.0051(4) 0.0071(5) 0.0005(4)
C17 0.0336(7) 0.0282(6) 0.0236(6) -0.0082(5) 0.0000(5) 0.0055(5)
C18 0.0277(6) 0.0300(6) 0.0367(7) -0.0001(5) -0.0004(5) 0.0090(5)
C19 0.0287(6) 0.0302(6) 0.0368(7) 0.0056(5) 0.0086(5) 0.0034(5)
C20 0.0266(6) 0.0268(6) 0.0239(6) 0.0031(4) 0.0079(5) 0.0013(4)

loop_
_atom_type_symbol
_atom_type_description
_atom_type_scat_dispersion_real
_atom_type_scat_dispersion_imag
_atom_type_scat_source
C C 0.0181 0.0091 'International Tables Vol C Tables 4.2.6.8 and 6.1.1.4'
H H 0.0000 0.0000 'International Tables Vol C Tables 4.2.6.8 and 6.1.1.4'
N N 0.0311 0.0180 'International Tables Vol C Tables 4.2.6.8 and 6.1.1.4'
O O 0.0492 0.0322 'International Tables Vol C Tables 4.2.6.8 and 6.1.1.4'

loop_
_geom_angle_atom_site_label_1
_geom_angle_atom_site_label_2
_geom_angle_atom_site_label_3
_geom_angle
N2 N1 C7 109.19(9)
N2 N1 C1 120.38(8)
C7 N1 C1 130.15(9)
C9 N2 N1 108.47(8)
C9 N2 H2A 123.6(10)
N1 N2 H2A 120.0(10)
C13 N3 N4 104.96(9)
N3 N4 C11 111.94(9)
N3 N4 C15 118.33(8)
C11 N4 C15 129.72(9)
C6 C1 C2 120.03(11)
C6 C1 N1 120.32(10)
C2 C1 N1 119.64(10)
C3 C2 C1 119.49(12)
C3 C2 H2 121.3(9)
C1 C2 H2 119.2(9)
C4 C3 C2 120.90(12)
C4 C3 H3 120.0(10)
C2 C3 H3 119.1(10)
C3 C4 C5 119.22(12)
C3 C4 H4 121.7(10)
C5 C4 H4 119.1(10)
C4 C5 C6 120.97(13)
C4 C5 H5 120.3(10)
C6 C5 H5 118.7(10)
C5 C6 C1 119.38(11)
C5 C6 H6 121.2(9)
C1 C6 H6 119.4(9)
O1 C7 N1 123.78(10)
O1 C7 C8 130.87(10)
N1 C7 C8 105.35(9)
C9 C8 C7 107.50(9)
C9 C8 C11 127.39(10)
C7 C8 C11 124.98(9)
N2 C9 C8 109.39(9)
N2 C9 C10 119.95(9)
C8 C9 C10 130.65(10)
C9 C10 H10A 112.6(14)
C9 C10 H10B 110.0(13)
H10A C10 H10B 104.2(18)
C9 C10 H10C 112.2(13)
H10A C10 H10C 110.2(18)
H10B C10 H10C 107.3(18)
N4 C11 C12 105.95(9)
N4 C11 C8 123.62(10)
C12 C11 C8 130.31(10)
C11 C12 C13 105.67(10)
C11 C12 H12 127.6(9)
C13 C12 H12 126.7(9)
N3 C13 C12 111.47(10)
N3 C13 C14 119.70(10)
C12 C13 C14 128.81(11)
C13 C14 H14A 110.9(12)
C13 C14 H14B 110.9(13)
H14A C14 H14B 106.5(17)
C13 C14 H14C 110.9(10)
H14A C14 H14C 108.7(15)
H14B C14 H14C 108.8(15)
C16 C15 C20 120.51(11)
C16 C15 N4 118.80(10)
C20 C15 N4 120.66(10)
C17 C16 C15 119.23(11)
C17 C16 H16 121.3(8)
C15 C16 H16 119.4(8)
C18 C17 C16 120.84(11)
C18 C17 H17 120.0(9)
C16 C17 H17 119.2(9)
C19 C18 C17 119.44(12)
C19 C18 H18 119.7(10)
C17 C18 H18 120.9(10)
C18 C19 C20 120.58(12)
C18 C19 H19 120.0(10)
C20 C19 H19 119.4(10)
C15 C20 C19 119.35(11)
C15 C20 H20 119.3(9)
C19 C20 H20 121.3(9)

loop_
_geom_bond_atom_site_label_1
_geom_bond_atom_site_label_2
_geom_bond_distance
O1 C7 1.2482(13)
N1 N2 1.3842(12)
N1 C7 1.3894(13)
N1 C1 1.4165(14)
N2 C9 1.3498(14)
N2 H2A 0.948(17)
N3 C13 1.3289(15)
N3 N4 1.3686(12)
N4 C11 1.3723(13)
N4 C15 1.4204(14)
C1 C6 1.3920(17)
C1 C2 1.3939(15)
C2 C3 1.3890(18)
C2 H2 0.991(16)
C3 C4 1.381(2)
C3 H3 1.036(19)
C4 C5 1.386(2)
C4 H4 0.977(18)
C5 C6 1.3887(17)
C5 H5 0.997(17)
C6 H6 0.976(16)
C7 C8 1.4359(15)
C8 C9 1.3777(14)
C8 C11 1.4611(14)
C9 C10 1.4862(16)
C10 H10A 0.94(2)
C10 H10B 0.98(2)
C10 H10C 0.98(2)
C11 C12 1.3813(16)
C12 C13 1.4102(15)
C12 H12 0.995(16)
C13 C14 1.4961(16)
C14 H14A 1.03(2)
C14 H14B 0.99(2)
C14 H14C 1.006(18)
C15 C16 1.3892(15)
C15 C20 1.3897(15)
C16 C17 1.3871(17)
C16 H16 0.965(15)
C17 C18 1.3848(19)
C17 H17 1.000(16)
C18 C19 1.3845(19)
C18 H18 1.001(17)
C19 C20 1.3899(18)
C19 H19 0.983(18)
C20 H20 0.975(15)

loop_
_geom_hbond_atom_site_label_D
_geom_hbond_atom_site_label_H
_geom_hbond_atom_site_label_A
_geom_hbond_site_symmetry_A
_geom_hbond_distance_DH
_geom_hbond_distance_HA
_geom_hbond_distance_DA
_geom_hbond_angle_DHA
N2 H2A O1 4_566 0.948(17) 1.788(17) 2.7326(12) 173.8(15)
C2 H2 O1 4_566 0.991(16) 2.490(16) 3.2058(15) 128.8(12)
C6 H6 O1 . 0.976(16) 2.282(16) 2.9210(15) 122.2(12)
C5 H5 Cg3 2_546 0.997(17) 2.706(16) 3.6201(15) 153.0(12)
C10 H10A Cg2 4_555 0.94(2) 2.79(2) 3.5373(13) 136.5(18)
C10 H10B Cg4 4_565 0.98(2) 2.83(2) 3.7117(14) 150.3(17)
C14 H14B Cg2 2_646 0.99(2) 2.77(2) 3.6861(16) 154.9(16)

loop_
_geom_torsion_atom_site_label_1
_geom_torsion_atom_site_label_2
_geom_torsion_atom_site_label_3
_geom_torsion_atom_site_label_4
_geom_torsion
C7 N1 N2 C9 -2.24(12)
C1 N1 N2 C9 -176.77(9)
C13 N3 N4 C11 -0.78(12)
C13 N3 N4 C15 177.91(9)
N2 N1 C1 C6 -166.17(10)
C7 N1 C1 C6 20.60(18)
N2 N1 C1 C2 12.62(15)
C7 N1 C1 C2 -160.61(11)
C6 C1 C2 C3 1.15(19)
N1 C1 C2 C3 -177.64(11)
C1 C2 C3 C4 -0.5(2)
C2 C3 C4 C5 -0.3(2)
C3 C4 C5 C6 0.6(2)
C4 C5 C6 C1 0.0(2)
C2 C1 C6 C5 -0.85(18)
N1 C1 C6 C5 177.93(11)
N2 N1 C7 O1 -179.69(10)
C1 N1 C7 O1 -5.87(19)
N2 N1 C7 C8 0.41(12)
C1 N1 C7 C8 174.23(10)
O1 C7 C8 C9 -178.38(12)
N1 C7 C8 C9 1.52(12)
O1 C7 C8 C11 -2.21(19)
N1 C7 C8 C11 177.68(10)
N1 N2 C9 C8 3.23(12)
N1 N2 C9 C10 -177.99(9)
C7 C8 C9 N2 -2.95(12)
C11 C8 C9 N2 -179.00(10)
C7 C8 C9 C10 178.44(11)
C11 C8 C9 C10 2.4(2)
N3 N4 C11 C12 0.82(12)
C15 N4 C11 C12 -177.69(10)
N3 N4 C11 C8 -175.64(10)
C15 N4 C11 C8 5.86(17)
C9 C8 C11 N4 -128.38(12)
C7 C8 C11 N4 56.22(16)
C9 C8 C11 C12 56.09(18)
C7 C8 C11 C12 -119.31(14)
N4 C11 C12 C13 -0.51(12)
C8 C11 C12 C13 175.62(11)
N4 N3 C13 C12 0.43(13)
N4 N3 C13 C14 178.99(10)
C11 C12 C13 N3 0.05(13)
C11 C12 C13 C14 -178.34(12)
N3 N4 C15 C16 39.09(14)
C11 N4 C15 C16 -142.49(11)
N3 N4 C15 C20 -139.05(11)
C11 N4 C15 C20 39.37(16)
C20 C15 C16 C17 -2.36(16)
N4 C15 C16 C17 179.50(10)
C15 C16 C17 C18 1.51(17)
C16 C17 C18 C19 0.29(18)
C17 C18 C19 C20 -1.27(19)
C16 C15 C20 C19 1.40(17)
N4 C15 C20 C19 179.50(11)
C18 C19 C20 C15 0.44(19)

_cod_database_fobs_code 1546684
